data_7019953
loop_
_publ_author_name
'Zhou, Hu'
'Diao, Guo-Wang'
'Qian, Su-Yan'
'Yang, Xiao-Zhen'
'Yuan, Ai-Hua'
'Song, You'
'Li, Yi-Zhi'

_publ_section_title
;
 Lanthanide-ion-tuned magnetic properties in a series of three-dimensional
 cyano-bridged Ln(III)W(V) assemblies.
;
_journal_issue 35
_journal_name_full 'Dalton transactions (Cambridge, England : 2003)'
_journal_page_first 10690
_journal_page_last 10697
_journal_paper_doi 10.1039/c2dt30615h
_journal_volume 41
_journal_year 2012
_chemical_formula_moiety 'C10 H10 N9 O4 Sm W'
_chemical_formula_sum 'C10 H10 N9 O4 Sm W'
_chemical_formula_weight 654.47
_chemical_name_systematic
;
?
;
_space_group_IT_number 64
_symmetry_cell_setting orthorhombic
_symmetry_space_group_name_Hall '-C 2ac 2'
_symmetry_space_group_name_H-M 'C m c a'
_atom_sites_solution_hydrogens geom
_atom_sites_solution_primary direct
_atom_sites_solution_secondary difmap
_audit_creation_method SHELXL-97
_cell_angle_alpha 90.00
_cell_angle_beta 90.00
_cell_angle_gamma 90.00
_cell_formula_units_Z 8
_cell_length_a 16.5021(15)
_cell_length_b 14.435(2)
_cell_length_c 14.8641(12)
_cell_measurement_reflns_used 4048
_cell_measurement_temperature 173(2)
_cell_measurement_theta_max 27.49
_cell_measurement_theta_min 2.57
_cell_volume 3540.7(7)
_computing_cell_refinement SMART
_computing_data_collection 'SMART (Bruker, 2000)'
_computing_data_reduction 'SAINT (Bruker, 2000)'
_computing_molecular_graphics SHELXTL
_computing_publication_material SHELXTL
_computing_structure_refinement SHELXTL
_computing_structure_solution 'SHELXTL (Bruker, 2000)'
_diffrn_ambient_temperature 173(2)
_diffrn_measured_fraction_theta_full 0.967
_diffrn_measured_fraction_theta_max 0.967
_diffrn_measurement_device_type 'Bruker Smart Apex CCD'
_diffrn_measurement_method 'phi and omega scans'
_diffrn_radiation_monochromator graphite
_diffrn_radiation_source 'sealed tube'
_diffrn_radiation_type MoK\a
_diffrn_radiation_wavelength 0.71073
_diffrn_reflns_av_R_equivalents 0.0341
_diffrn_reflns_av_sigmaI/netI 0.0251
_diffrn_reflns_limit_h_max 18
_diffrn_reflns_limit_h_min -18
_diffrn_reflns_limit_k_max 17
_diffrn_reflns_limit_k_min -17
_diffrn_reflns_limit_l_max 17
_diffrn_reflns_limit_l_min -18
_diffrn_reflns_number 12759
_diffrn_reflns_theta_full 25.99
_diffrn_reflns_theta_max 25.99
_diffrn_reflns_theta_min 2.32
_exptl_absorpt_coefficient_mu 9.812
_exptl_absorpt_correction_T_max 0.2214
_exptl_absorpt_correction_T_min 0.1698
_exptl_absorpt_correction_type multi-scan
_exptl_absorpt_process_details 'SADABS; Bruker, 2000'
_exptl_crystal_colour red
_exptl_crystal_density_diffrn 2.455
_exptl_crystal_density_method 'not measured'
_exptl_crystal_description block
_exptl_crystal_F_000 2408
_exptl_crystal_size_max 0.13
_exptl_crystal_size_mid 0.11
_exptl_crystal_size_min 0.10
_refine_diff_density_max 1.770
_refine_diff_density_min -1.464
_refine_diff_density_rms 0.146
_refine_ls_extinction_method none
_refine_ls_goodness_of_fit_ref 1.090
_refine_ls_hydrogen_treatment constr
_refine_ls_matrix_type full
_refine_ls_number_parameters 123
_refine_ls_number_reflns 1751
_refine_ls_number_restraints 0
_refine_ls_restrained_S_all 1.090
_refine_ls_R_factor_all 0.0446
_refine_ls_R_factor_gt 0.0335
_refine_ls_shift/su_max 0.000
_refine_ls_shift/su_mean 0.000
_refine_ls_structure_factor_coef Fsqd
_refine_ls_weighting_details 'calc w=1/[\s^2^(Fo^2^)+(0.05P)^2^+1.55P] where P=(Fo^2^+2Fc^2^)/3'
_refine_ls_weighting_scheme calc
_refine_ls_wR_factor_gt 0.0827
_refine_ls_wR_factor_ref 0.0859
_reflns_number_gt 1425
_reflns_number_total 1751
_reflns_threshold_expression >2sigma(I)
_cod_data_source_file c2dt30615h.txt
_cod_data_source_block 2
_cod_depositor_comments
;
The following automatic conversions were performed:

'_symmetry_cell_setting' value 'Orthorhombic' changed to
'orthorhombic' according to
/home/saulius/struct/CIF-dictionaries/cif_core.dic dictionary named
'cif_core.dic' version 2.4.1 from
2010-06-29.

'_exptl_absorpt_correction_type' value 'MULTI-SCAN'
changed to 'multi-scan' according to
/home/saulius/struct/CIF-dictionaries/cif_core.dic dictionary named
'cif_core.dic' version 2.4.1 from
2010-06-29.

'_refine_ls_hydrogen_treatment' value 'CONSTR' changed
to 'constr' according to
/home/saulius/struct/CIF-dictionaries/cif_core.dic dictionary named
'cif_core.dic' version 2.4.1 from 2010-06-29.

Automatic conversion script
Id: cif_fix_values 1891 2012-01-12 08:04:46Z andrius 
;
_cod_original_sg_symbol_Hall '-C 2bc 2 '
_cod_original_sg_symbol_H-M 'Cmca '
_cod_database_code 7019953

loop_
_symmetry_equiv_pos_as_xyz
'x, y, z'
'-x, -y+1/2, z+1/2'
'x, -y, -z'
'-x, y+1/2, -z+1/2'
'x+1/2, y+1/2, z'
'-x+1/2, -y+1, z+1/2'
'x+1/2, -y+1/2, -z'
'-x+1/2, y+1, -z+1/2'
'-x, -y, -z'
'x, y-1/2, -z-1/2'
'-x, y, z'
'x, -y-1/2, z-1/2'
'-x+1/2, -y+1/2, -z'
'x+1/2, y, -z-1/2'
'-x+1/2, y+1/2, z'
'x+1/2, -y, z-1/2'

loop_
_atom_site_label
_atom_site_type_symbol
_atom_site_fract_x
_atom_site_fract_y
_atom_site_fract_z
_atom_site_U_iso_or_equiv
_atom_site_adp_type
_atom_site_occupancy
_atom_site_symmetry_multiplicity
_atom_site_calc_flag
_atom_site_refinement_flags
C1 C 0.1718(4) 0.5895(4) 0.1939(5) 0.0325(14) Uani 1 1 d .
C2 C 0.2848(5) 0.4223(5) 0.3738(4) 0.0360(16) Uani 1 1 d .
C3 C 0.1493(5) 0.3885(5) 0.2651(5) 0.0371(17) Uani 1 1 d .
C4 C 0.3236(4) 0.5503(4) 0.1420(4) 0.0294(15) Uani 1 1 d .
C5 C 0.0000 0.5044(6) 0.0927(6) 0.035(2) Uani 1 2 d S
H5 H 0.0000 0.5052 0.1566 0.042 Uiso 1 2 calc SR
C6 C 0.0000 0.5799(7) -0.0447(6) 0.036(2) Uani 1 2 d S
H6 H 0.0000 0.6362 -0.0778 0.043 Uiso 1 2 calc SR
N1 N 0.1252(4) 0.6364(4) 0.1583(4) 0.0335(13) Uani 1 1 d .
N2 N 0.2981(4) 0.3799(3) 0.4392(4) 0.0358(14) Uani 1 1 d .
N3 N 0.1006(4) 0.3451(4) 0.2776(4) 0.0406(15) Uani 1 1 d .
N4 N 0.3700(4) 0.5785(4) 0.0928(4) 0.0372(14) Uani 1 1 d .
N5 N 0.0000 0.5845(5) 0.0445(5) 0.0325(18) Uani 1 2 d S
O1 O 0.0000 0.6992(4) 0.2769(4) 0.0305(14) Uani 1 2 d S
H1X H 0.0553 0.6832 0.2952 0.037 Uiso 0.50 1 d PR
H1Y H -0.0353 0.6452 0.2844 0.037 Uiso 0.50 1 d PR
O2 O 0.0984(3) 0.7606(3) 0.0118(3) 0.0381(11) Uani 1 1 d .
H2X H 0.1494 0.7311 0.0298 0.046 Uiso 1 1 d R
H2Y H 0.0740 0.7945 -0.0385 0.046 Uiso 1 1 d R
O3 O 0.0000 0.9073(4) 0.0684(4) 0.0308(14) Uani 1 2 d S
H3X H 0.0242 0.9490 0.1130 0.037 Uiso 0.50 1 d PR
H3Y H -0.0558 0.9267 0.0561 0.037 Uiso 0.50 1 d PR
Sm1 Sm 0.0000 0.74337(3) 0.13061(3) 0.03284(16) Uani 1 2 d S
W1 W 0.2500 0.48770(3) 0.2500 0.03166(15) Uani 1 2 d S

loop_
_atom_site_aniso_label
_atom_site_aniso_U_11
_atom_site_aniso_U_22
_atom_site_aniso_U_33
_atom_site_aniso_U_23
_atom_site_aniso_U_13
_atom_site_aniso_U_12
C1 0.022(4) 0.027(3) 0.049(4) -0.001(3) 0.002(3) -0.005(3)
C2 0.034(5) 0.037(4) 0.037(4) 0.000(3) -0.007(3) -0.001(3)
C3 0.042(5) 0.025(3) 0.044(4) 0.007(3) 0.003(3) 0.002(3)
C4 0.028(4) 0.034(3) 0.026(3) -0.006(3) -0.001(3) 0.014(3)
C5 0.043(7) 0.029(4) 0.032(5) 0.001(3) 0.000 0.000
C6 0.034(6) 0.037(5) 0.037(5) -0.001(4) 0.000 0.000
N1 0.041(4) 0.033(3) 0.027(3) 0.005(2) 0.014(3) 0.004(3)
N2 0.046(4) 0.028(3) 0.033(3) 0.003(2) 0.011(3) 0.005(3)
N3 0.042(4) 0.037(3) 0.043(3) -0.007(3) 0.001(3) -0.007(3)
N4 0.042(4) 0.041(3) 0.028(3) -0.012(2) 0.007(3) -0.003(3)
N5 0.040(5) 0.028(4) 0.029(4) -0.004(3) 0.000 0.000
O1 0.027(4) 0.037(3) 0.028(3) -0.013(3) 0.000 0.000
O2 0.043(3) 0.031(2) 0.040(3) 0.0074(18) 0.010(2) 0.001(2)
O3 0.025(4) 0.035(3) 0.032(3) 0.011(3) 0.000 0.000
Sm1 0.0364(3) 0.0340(3) 0.0281(3) -0.00039(18) 0.000 0.000
W1 0.0379(3) 0.0267(2) 0.0303(2) 0.000 -0.00120(18) 0.000

loop_
_atom_type_symbol
_atom_type_description
_atom_type_scat_dispersion_real
_atom_type_scat_dispersion_imag
_atom_type_scat_source
C C 0.0033 0.0016 'International Tables Vol C Tables 4.2.6.8 and 6.1.1.4'
H H 0.0000 0.0000 'International Tables Vol C Tables 4.2.6.8 and 6.1.1.4'
N N 0.0061 0.0033 'International Tables Vol C Tables 4.2.6.8 and 6.1.1.4'
O O 0.0106 0.0060 'International Tables Vol C Tables 4.2.6.8 and 6.1.1.4'
Sm Sm -0.1638 3.4418 'International Tables Vol C Tables 4.2.6.8 and 6.1.1.4'
W W -0.8490 6.8722 'International Tables Vol C Tables 4.2.6.8 and 6.1.1.4'

loop_
_geom_angle_atom_site_label_1
_geom_angle_atom_site_label_2
_geom_angle_atom_site_label_3
_geom_angle
_geom_angle_site_symmetry_1
_geom_angle_site_symmetry_3
N1 C1 W1 172.1(6) . .
N2 C2 W1 173.2(6) . .
N3 C3 W1 174.7(7) . .
N4 C4 W1 171.0(6) . .
N5 C5 C6 117.8(8) . 9_565
N5 C5 H5 121.1 . .
C6 C5 H5 121.1 9_565 .
N5 C6 C5 123.2(8) . 9_565
N5 C6 H6 118.4 . .
C5 C6 H6 118.4 9_565 .
C1 N1 Sm1 161.3(5) . .
C3 N3 Sm1 158.4(6) . 10_556
C6 N5 C5 119.0(8) . .
C6 N5 Sm1 122.0(6) . .
C5 N5 Sm1 119.0(6) . .
Sm1 O1 H1X 109.5 . .
Sm1 O1 H1Y 109.5 . .
H1X O1 H1Y 109.5 . .
Sm1 O2 H2X 109.5 . .
Sm1 O2 H2Y 109.5 . .
H2X O2 H2Y 141.1 . .
Sm1 O3 H3X 109.0 . .
Sm1 O3 H3Y 109.5 . .
H3X O3 H3Y 109.5 . .
O1 Sm1 O2 137.01(14) . .
O1 Sm1 O2 137.01(14) . 11
O2 Sm1 O2 84.7(3) . 11
O1 Sm1 O3 127.7(2) . .
O2 Sm1 O3 68.77(14) . .
O2 Sm1 O3 68.76(14) 11 .
O1 Sm1 N3 69.85(17) . 10_566
O2 Sm1 N3 84.06(19) . 10_566
O2 Sm1 N3 139.05(17) 11 10_566
O3 Sm1 N3 70.44(17) . 10_566
O1 Sm1 N3 69.85(17) . 4
O2 Sm1 N3 139.05(17) . 4
O2 Sm1 N3 84.06(19) 11 4
O3 Sm1 N3 70.44(17) . 4
N3 Sm1 N3 79.2(3) 10_566 4
O1 Sm1 N1 71.48(14) . .
O2 Sm1 N1 69.12(17) . .
O2 Sm1 N1 135.14(17) 11 .
O3 Sm1 N1 127.44(12) . .
N3 Sm1 N1 75.3(2) 10_566 .
N3 Sm1 N1 139.05(17) 4 .
O1 Sm1 N1 71.48(14) . 11
O2 Sm1 N1 135.14(17) . 11
O2 Sm1 N1 69.12(17) 11 11
O3 Sm1 N1 127.44(12) . 11
N3 Sm1 N1 139.05(17) 10_566 11
N3 Sm1 N1 75.3(2) 4 11
N1 Sm1 N1 104.6(3) . 11
O1 Sm1 N5 102.8(2) . .
O2 Sm1 N5 74.52(15) . .
O2 Sm1 N5 74.52(15) 11 .
O3 Sm1 N5 129.5(2) . .
N3 Sm1 N5 138.44(16) 10_566 .
N3 Sm1 N5 138.44(16) 4 .
N1 Sm1 N5 63.94(15) . .
N1 Sm1 N5 63.94(15) 11 .
C1 W1 C1 92.5(3) . 8_545
C1 W1 C2 78.8(3) . 8_545
C1 W1 C2 143.4(3) 8_545 8_545
C1 W1 C2 143.4(3) . .
C1 W1 C2 78.8(3) 8_545 .
C2 W1 C2 127.8(4) 8_545 .
C1 W1 C3 150.0(3) . 8_545
C1 W1 C3 91.8(3) 8_545 8_545
C2 W1 C3 80.2(3) 8_545 8_545
C2 W1 C3 66.4(3) . 8_545
C1 W1 C3 91.8(3) . .
C1 W1 C3 150.0(3) 8_545 .
C2 W1 C3 66.4(3) 8_545 .
C2 W1 C3 80.2(3) . .
C3 W1 C3 99.0(4) 8_545 .
C1 W1 C4 70.6(2) . 8_545
C1 W1 C4 76.4(2) 8_545 8_545
C2 W1 C4 131.0(3) 8_545 8_545
C2 W1 C4 72.8(3) . 8_545
C3 W1 C4 139.0(3) 8_545 8_545
C3 W1 C4 77.1(2) . 8_545
C1 W1 C4 76.4(2) . .
C1 W1 C4 70.6(2) 8_545 .
C2 W1 C4 72.8(3) 8_545 .
C2 W1 C4 131.0(3) . .
C3 W1 C4 77.1(2) 8_545 .
C3 W1 C4 139.0(3) . .
C4 W1 C4 131.6(3) 8_545 .

loop_
_geom_bond_atom_site_label_1
_geom_bond_atom_site_label_2
_geom_bond_distance
_geom_bond_site_symmetry_2
C1 N1 1.152(9) .
C1 W1 2.127(7) .
C2 N2 1.170(8) .
C2 W1 2.146(7) .
C3 N3 1.036(9) .
C3 W1 2.205(8) .
C4 N4 1.134(9) .
C4 W1 2.207(7) .
C5 N5 1.359(11) .
C5 C6 1.412(12) 9_565
C5 H5 0.9500 .
C6 N5 1.327(11) .
C6 C5 1.412(12) 9_565
C6 H6 0.9500 .
N1 Sm1 2.613(6) .
N3 Sm1 2.603(7) 10_556
N5 Sm1 2.627(7) .
O1 Sm1 2.265(6) .
O1 H1X 0.9800 .
O1 H1Y 0.9800 .
O2 Sm1 2.412(5) .
O2 H2X 0.9801 .
O2 H2Y 0.9800 .
O3 Sm1 2.541(6) .
O3 H3X 0.9800 .
O3 H3Y 0.9799 .
Sm1 O2 2.412(5) 11
Sm1 N3 2.603(7) 10_566
Sm1 N3 2.603(7) 4
Sm1 N1 2.613(6) 11
W1 C1 2.127(7) 8_545
W1 C2 2.146(7) 8_545
W1 C3 2.205(8) 8_545
W1 C4 2.207(7) 8_545

loop_
_geom_torsion_atom_site_label_1
_geom_torsion_atom_site_label_2
_geom_torsion_atom_site_label_3
_geom_torsion_atom_site_label_4
_geom_torsion
_geom_torsion_site_symmetry_1
_geom_torsion_site_symmetry_4
C5 C6 N5 C5 0.000(2) 9_565 .
C5 C6 N5 Sm1 180.0 9_565 .
C6 C5 N5 C6 0.000(2) 9_565 .
C6 C5 N5 Sm1 180.0 9_565 .
C1 N1 Sm1 O1 -1.0(17) . .
C1 N1 Sm1 O2 161.4(17) . .
C1 N1 Sm1 O2 -140.2(16) . 11
C1 N1 Sm1 O3 122.7(17) . .
C1 N1 Sm1 N3 72.3(17) . 10_566
C1 N1 Sm1 N3 18.9(18) . 4
C1 N1 Sm1 N1 -65.3(18) . 11
C1 N1 Sm1 N5 -116.1(17) . .
C6 N5 Sm1 O1 180.000(1) . .
C5 N5 Sm1 O1 0.000(1) . .
C6 N5 Sm1 O2 -44.32(14) . .
C5 N5 Sm1 O2 135.68(14) . .
C6 N5 Sm1 O2 44.32(14) . 11
C5 N5 Sm1 O2 -135.68(14) . 11
C6 N5 Sm1 O3 0.000(1) . .
C5 N5 Sm1 O3 180.000(1) . .
C6 N5 Sm1 N3 -106.0(3) . 10_566
C5 N5 Sm1 N3 74.0(3) . 10_566
C6 N5 Sm1 N3 106.0(3) . 4
C5 N5 Sm1 N3 -74.0(3) . 4
C6 N5 Sm1 N1 -118.29(15) . .
C5 N5 Sm1 N1 61.71(15) . .
C6 N5 Sm1 N1 118.29(15) . 11
C5 N5 Sm1 N1 -61.71(15) . 11
